data_1519957
loop_
_publ_author_name
'Callear, Samantha K.'
'Hursthouse, Michael B.'
'Threlfall, Terence L.'

_publ_section_title
;
 1,3-Diammoniumpropane L-tartrate
;
_journal_name_full 'Crystal Structure Report Archive'
_journal_page_first 584
_journal_year 2008
_chemical_formula_sum 'C7 H16 N2 O6'
_chemical_formula_weight 224.22
_chemical_name_systematic
;
1,3-Diammoniumpropane L-tartrate
;
_space_group_IT_number 4
_symmetry_cell_setting monoclinic
_symmetry_space_group_name_Hall 'P 2yb'
_symmetry_space_group_name_H-M 'P 1 21 1'
_atom_sites_solution_hydrogens geom
_atom_sites_solution_primary direct
_atom_sites_solution_secondary difmap
_cell_angle_alpha 90.00
_cell_angle_beta 102.099(9)
_cell_angle_gamma 90.00
_cell_formula_units_Z 4
_cell_length_a 9.4109(12)
_cell_length_b 8.7365(11)
_cell_length_c 12.4478(14)
_cell_measurement_reflns_used 2259
_cell_measurement_temperature 120(2)
_cell_measurement_theta_max 27.48
_cell_measurement_theta_min 2.91
_cell_volume 1000.7(2)
_computing_cell_refinement 'DENZO (Otwinowski & Minor, 1997) & COLLECT (Hooft, R.W.W., 1998)'
_computing_data_collection 'COLLECT (Hooft, R.W.W., 1998)'
_computing_data_reduction 'DENZO (Otwinowski & Minor, 1997) & COLLECT (Hooft, R.W.W., 1998)'
_computing_structure_refinement 'SHELXL-97 (Sheldrick, 1997)'
_diffrn_ambient_temperature 120(2)
_diffrn_detector_area_resol_mean 9.091
_diffrn_measured_fraction_theta_full 0.996
_diffrn_measured_fraction_theta_max 0.996
_diffrn_measurement_device_type 'Bruker-Nonius 95mm CCD camera on \k-goniostat'
_diffrn_measurement_method '\f & \w scans'
_diffrn_radiation_monochromator graphite
_diffrn_radiation_source 'Bruker-Nonius FR591 rotating anode'
_diffrn_radiation_type MoK\a
_diffrn_radiation_wavelength 0.71073
_diffrn_reflns_av_R_equivalents 0.0830
_diffrn_reflns_av_sigmaI/netI 0.1135
_diffrn_reflns_limit_h_max 12
_diffrn_reflns_limit_h_min -12
_diffrn_reflns_limit_k_max 10
_diffrn_reflns_limit_k_min -11
_diffrn_reflns_limit_l_max 16
_diffrn_reflns_limit_l_min -12
_diffrn_reflns_number 8242
_diffrn_reflns_theta_full 27.48
_diffrn_reflns_theta_max 27.48
_diffrn_reflns_theta_min 3.04
_exptl_absorpt_coefficient_mu 0.130
_exptl_absorpt_correction_T_max 0.9948
_exptl_absorpt_correction_T_min 0.9871
_exptl_absorpt_correction_type multi-scan
_exptl_absorpt_process_details 'SADABS V2.10 (Sheldrick, G.M., 2003)'
_exptl_crystal_colour colourless
_exptl_crystal_density_diffrn 1.488
_exptl_crystal_density_method 'not measured'
_exptl_crystal_description plate
_exptl_crystal_F_000 480
_exptl_crystal_size_max 0.10
_exptl_crystal_size_mid 0.08
_exptl_crystal_size_min 0.04
_refine_diff_density_max 0.276
_refine_diff_density_min -0.272
_refine_diff_density_rms 0.066
_refine_ls_abs_structure_details 'Flack H D (1983), Acta Cryst. A39, 876-881'
_refine_ls_abs_structure_Flack 10(10)
_refine_ls_extinction_coef 0.012(3)
_refine_ls_extinction_expression Fc^*^=kFc[1+0.001xFc^2^\l^3^/sin(2\q)]^-1/4^
_refine_ls_extinction_method SHELXL
_refine_ls_goodness_of_fit_ref 1.022
_refine_ls_hydrogen_treatment constr
_refine_ls_matrix_type full
_refine_ls_number_parameters 328
_refine_ls_number_reflns 2437
_refine_ls_number_restraints 160
_refine_ls_restrained_S_all 0.988
_refine_ls_R_factor_all 0.1122
_refine_ls_R_factor_gt 0.0575
_refine_ls_shift/su_max 0.001
_refine_ls_shift/su_mean 0.000
_refine_ls_structure_factor_coef Fsqd
_refine_ls_weighting_details 'calc w=1/[\s^2^(Fo^2^)+(0.0443P)^2^+0.1106P] where P=(Fo^2^+2Fc^2^)/3'
_refine_ls_weighting_scheme calc
_refine_ls_wR_factor_gt 0.0972
_refine_ls_wR_factor_ref 0.1134
_reflns_number_gt 1591
_reflns_number_total 2437
_reflns_threshold_expression >2sigma(I)
_cod_data_source_file eCrystal-584.cif
_cod_data_source_block 04skc0009p21
_cod_depositor_comments
;
Citation :
Callear, Samantha K. and Hursthouse, Michael B. and 
Threlfall, Terence L. (2008) 
University of Southampton, Crystal Structure Report Archive. 
(doi:10.5258/ecrystals/584)

More at:
http://ecrystals.chem.soton.ac.uk/584/
;
_cod_original_sg_symbol_H-M P21
_cod_database_code 1519957

loop_
_symmetry_equiv_pos_as_xyz
'x, y, z'
'-x, y+1/2, -z'

loop_
_atom_site_label
_atom_site_type_symbol
_atom_site_fract_x
_atom_site_fract_y
_atom_site_fract_z
_atom_site_U_iso_or_equiv
_atom_site_adp_type
_atom_site_occupancy
_atom_site_symmetry_multiplicity
_atom_site_calc_flag
_atom_site_refinement_flags
_atom_site_disorder_assembly
_atom_site_disorder_group
C22 C 0.5665(5) 0.0964(5) 0.1780(4) 0.0259(11) Uani 1 1 d . . .
H22B H 0.5281 0.0581 0.1026 0.031 Uiso 1 1 calc R . .
H22A H 0.6503 0.1639 0.1755 0.031 Uiso 1 1 calc R . .
C23 C 0.4497(4) 0.1884(5) 0.2157(4) 0.0243(10) Uani 1 1 d . . .
H23A H 0.3816 0.1172 0.2410 0.029 Uiso 1 1 calc R . .
H23B H 0.4954 0.2526 0.2791 0.029 Uiso 1 1 calc R . .
C24 C 0.3650(5) 0.2901(5) 0.1270(4) 0.0262(11) Uani 1 1 d . . .
H24A H 0.3356 0.2292 0.0589 0.031 Uiso 1 1 calc R . .
H24B H 0.2752 0.3242 0.1495 0.031 Uiso 1 1 calc R . .
N21 N 0.6173(4) -0.0365(4) 0.2521(3) 0.0230(9) Uani 1 1 d . . .
H21A H 0.6899 -0.0862 0.2283 0.034 Uiso 1 1 calc R . .
H21C H 0.5419 -0.1020 0.2513 0.034 Uiso 1 1 calc R . .
H21B H 0.6509 -0.0021 0.3218 0.034 Uiso 1 1 calc R . .
N25 N 0.4460(4) 0.4275(4) 0.1024(3) 0.0236(9) Uani 1 1 d . . .
H25A H 0.5163 0.3984 0.0663 0.035 Uiso 1 1 calc R . .
H25B H 0.4878 0.4749 0.1663 0.035 Uiso 1 1 calc R . .
H25C H 0.3836 0.4932 0.0595 0.035 Uiso 1 1 calc R . .
C34 C 0.8818(4) -0.0907(5) 0.0868(4) 0.0188(10) Uani 1 1 d . . .
C33 C 1.0156(4) -0.1614(5) 0.0528(4) 0.0179(9) Uani 1 1 d . . .
H33 H 1.0013 -0.1608 -0.0291 0.021 Uiso 1 1 calc R . .
C32 C 1.1511(4) -0.0668(5) 0.1031(4) 0.0195(10) Uani 1 1 d . . .
H32 H 1.1364 0.0390 0.0720 0.023 Uiso 1 1 calc R . .
C31 C 1.2843(4) -0.1351(5) 0.0678(4) 0.0197(10) Uani 1 1 d . . .
O34B O 0.8325(3) -0.1548(3) 0.1612(3) 0.0284(8) Uani 1 1 d . . .
O34A O 0.8292(3) 0.0285(3) 0.0366(2) 0.0216(7) Uani 1 1 d . . .
O33 O 1.0308(3) -0.3141(3) 0.0915(3) 0.0226(7) Uani 1 1 d . . .
H33O H 1.0769 -0.3651 0.0528 0.034 Uiso 1 1 calc R . .
O32 O 1.1678(3) -0.0551(3) 0.2185(2) 0.0235(7) Uani 1 1 d . . .
H32O H 1.2145 -0.1311 0.2487 0.035 Uiso 1 1 calc R . .
O31A O 1.3004(3) -0.1052(4) -0.0269(3) 0.0249(8) Uani 1 1 d . . .
O31B O 1.3693(3) -0.2148(3) 0.1381(3) 0.0240(8) Uani 1 1 d . . .
C4 C 0.7661(4) 0.1721(5) 0.5178(3) 0.0174(9) Uani 1 1 d . . .
C3 C 0.6160(4) 0.1919(5) 0.5432(3) 0.0180(9) Uani 1 1 d . . .
H3 H 0.5427 0.1971 0.4724 0.022 Uiso 1 1 calc R . .
C2 C 0.5801(4) 0.0562(5) 0.6090(3) 0.0179(9) Uani 1 1 d . . .
H2 H 0.5970 -0.0388 0.5687 0.021 Uiso 1 1 calc R . .
C1 C 0.4191(4) 0.0587(5) 0.6154(4) 0.0212(10) Uani 1 1 d . . .
O4A O 0.7759(3) 0.0638(4) 0.4508(2) 0.0217(7) Uani 1 1 d . . .
O4B O 0.8683(3) 0.2541(3) 0.5632(3) 0.0252(8) Uani 1 1 d . . .
O3 O 0.6026(3) 0.3260(3) 0.6060(2) 0.0226(7) Uani 1 1 d . . .
H3O H 0.6185 0.4040 0.5708 0.034 Uiso 1 1 calc R . .
O2 O 0.6738(3) 0.0503(3) 0.7144(2) 0.0200(7) Uani 1 1 d . . .
H2O H 0.6666 0.1321 0.7483 0.030 Uiso 1 1 calc R . .
O1B O 0.3290(3) 0.0491(4) 0.5267(3) 0.0294(8) Uani 1 1 d . . .
O1A O 0.3888(3) 0.0651(4) 0.7087(3) 0.0285(8) Uani 1 1 d . . .
N41A N 0.8594(5) 0.5399(7) 0.2164(5) 0.0211(14) Uani 0.686(7) 1 d PDU A 1
H41A H 0.8285 0.4896 0.1518 0.032 Uiso 0.686(7) 1 calc PR A 1
H41B H 0.8855 0.6371 0.2027 0.032 Uiso 0.686(7) 1 calc PR A 1
H41C H 0.7864 0.5428 0.2541 0.032 Uiso 0.686(7) 1 calc PR A 1
C42A C 0.9862(11) 0.4588(8) 0.2828(7) 0.0190(19) Uani 0.686(7) 1 d PDU A 1
H42A H 1.0144 0.5088 0.3556 0.023 Uiso 0.686(7) 1 calc PR A 1
H42B H 1.0694 0.4669 0.2459 0.023 Uiso 0.686(7) 1 calc PR A 1
C43A C 0.9542(7) 0.2926(7) 0.2986(6) 0.0199(15) Uani 0.686(7) 1 d PDU A 1
H43A H 0.9387 0.2385 0.2272 0.024 Uiso 0.686(7) 1 calc PR A 1
H43B H 0.8646 0.2830 0.3279 0.024 Uiso 0.686(7) 1 calc PR A 1
C44A C 1.0806(6) 0.2225(7) 0.3778(6) 0.0222(15) Uani 0.686(7) 1 d PDU A 1
H44A H 1.1693 0.2308 0.3472 0.027 Uiso 0.686(7) 1 calc PR A 1
H44B H 1.0976 0.2797 0.4480 0.027 Uiso 0.686(7) 1 calc PR A 1
N45A N 1.053(3) 0.0582(16) 0.3989(19) 0.019(3) Uani 0.686(7) 1 d PDU A 1
H45A H 0.9701 0.0502 0.4258 0.029 Uiso 0.686(7) 1 calc PR A 1
H45B H 1.1289 0.0195 0.4488 0.029 Uiso 0.686(7) 1 calc PR A 1
H45C H 1.0417 0.0045 0.3350 0.029 Uiso 0.686(7) 1 calc PR A 1
N41B N 0.9140(12) 0.5971(12) 0.2823(12) 0.019(3) Uani 0.314(7) 1 d PDU A 2
H41D H 0.8269 0.5829 0.3016 0.028 Uiso 0.314(7) 1 calc PR A 2
H41E H 0.9026 0.6621 0.2240 0.028 Uiso 0.314(7) 1 calc PR A 2
H41F H 0.9785 0.6378 0.3400 0.028 Uiso 0.314(7) 1 calc PR A 2
C42B C 0.970(3) 0.4475(18) 0.2517(15) 0.019(3) Uani 0.314(7) 1 d PDU A 2
H42C H 1.0663 0.4622 0.2336 0.023 Uiso 0.314(7) 1 calc PR A 2
H42D H 0.9030 0.4066 0.1857 0.023 Uiso 0.314(7) 1 calc PR A 2
C43B C 0.9819(18) 0.3350(14) 0.3442(13) 0.020(2) Uani 0.314(7) 1 d PDU A 2
H43C H 1.0506 0.3742 0.4098 0.024 Uiso 0.314(7) 1 calc PR A 2
H43D H 0.8859 0.3214 0.3636 0.024 Uiso 0.314(7) 1 calc PR A 2
C44B C 1.0344(16) 0.1862(14) 0.3105(13) 0.020(2) Uani 0.314(7) 1 d PDU A 2
H44C H 1.1328 0.1996 0.2954 0.024 Uiso 0.314(7) 1 calc PR A 2
H44D H 0.9691 0.1514 0.2419 0.024 Uiso 0.314(7) 1 calc PR A 2
N45B N 1.039(7) 0.067(4) 0.398(4) 0.020(5) Uani 0.314(7) 1 d PDU A 2
H45D H 1.1122 0.0895 0.4560 0.029 Uiso 0.314(7) 1 calc PR A 2
H45E H 1.0563 -0.0263 0.3701 0.029 Uiso 0.314(7) 1 calc PR A 2
H45F H 0.9531 0.0651 0.4194 0.029 Uiso 0.314(7) 1 calc PR A 2

loop_
_atom_site_aniso_label
_atom_site_aniso_U_11
_atom_site_aniso_U_22
_atom_site_aniso_U_33
_atom_site_aniso_U_23
_atom_site_aniso_U_13
_atom_site_aniso_U_12
C22 0.026(2) 0.027(3) 0.025(3) 0.000(2) 0.006(2) 0.002(2)
C23 0.026(2) 0.028(2) 0.021(3) -0.005(2) 0.007(2) 0.001(2)
C24 0.027(2) 0.021(3) 0.029(3) -0.002(2) 0.004(2) 0.000(2)
N21 0.0196(19) 0.025(2) 0.025(2) -0.0019(17) 0.0074(17) -0.0003(17)
N25 0.0256(19) 0.023(2) 0.023(2) -0.0009(17) 0.0075(17) 0.0033(17)
C34 0.016(2) 0.018(2) 0.022(3) -0.001(2) 0.003(2) -0.0020(19)
C33 0.020(2) 0.017(2) 0.017(2) 0.0027(19) 0.0043(18) -0.0005(19)
C32 0.018(2) 0.022(2) 0.018(3) 0.002(2) -0.0001(19) -0.0023(19)
C31 0.009(2) 0.018(2) 0.031(3) -0.004(2) 0.002(2) -0.0068(18)
O34B 0.0319(17) 0.0255(16) 0.035(2) 0.0110(15) 0.0233(16) 0.0113(14)
O34A 0.0200(14) 0.0195(16) 0.0258(18) 0.0060(14) 0.0058(13) 0.0029(13)
O33 0.0227(16) 0.0168(15) 0.0305(19) 0.0026(15) 0.0108(13) 0.0020(14)
O32 0.0229(17) 0.0304(18) 0.0169(19) 0.0001(15) 0.0033(13) 0.0015(14)
O31A 0.0198(16) 0.0365(19) 0.0201(19) 0.0069(14) 0.0083(14) -0.0004(14)
O31B 0.0174(15) 0.0281(18) 0.0246(19) 0.0054(14) 0.0004(14) 0.0020(14)
C4 0.020(2) 0.015(2) 0.016(2) 0.008(2) 0.0027(19) 0.002(2)
C3 0.019(2) 0.018(2) 0.015(2) -0.003(2) 0.0010(18) 0.0012(19)
C2 0.017(2) 0.016(2) 0.022(2) -0.002(2) 0.0052(18) -0.0034(19)
C1 0.023(2) 0.013(2) 0.029(3) 0.001(2) 0.009(2) -0.003(2)
O4A 0.0188(15) 0.0263(16) 0.0210(17) -0.0055(15) 0.0065(13) -0.0014(14)
O4B 0.0221(15) 0.0197(15) 0.032(2) -0.0005(14) 0.0010(14) -0.0023(15)
O3 0.0301(17) 0.0186(16) 0.0201(17) 0.0029(14) 0.0078(14) 0.0023(14)
O2 0.0206(15) 0.0207(16) 0.0178(17) 0.0017(14) 0.0020(13) -0.0005(14)
O1B 0.0182(15) 0.0422(19) 0.0267(19) -0.0085(17) 0.0019(14) 0.0030(16)
O1A 0.0216(16) 0.040(2) 0.025(2) 0.0017(16) 0.0091(14) 0.0004(15)
N41A 0.021(3) 0.020(3) 0.024(4) 0.001(3) 0.006(2) 0.003(3)
C42A 0.016(3) 0.017(3) 0.024(4) 0.000(3) 0.002(4) -0.003(3)
C43A 0.019(3) 0.020(3) 0.021(4) -0.005(3) 0.003(3) 0.000(3)
C44A 0.018(3) 0.023(3) 0.024(4) -0.001(3) 0.002(3) 0.000(3)
N45A 0.016(6) 0.025(4) 0.021(5) 0.006(4) 0.013(4) 0.005(4)
N41B 0.011(5) 0.025(5) 0.023(7) -0.001(5) 0.008(5) 0.004(5)
C42B 0.018(5) 0.018(4) 0.021(6) 0.000(4) 0.005(5) -0.004(4)
C43B 0.021(4) 0.018(4) 0.022(5) -0.003(4) 0.008(4) 0.000(4)
C44B 0.018(5) 0.021(4) 0.022(5) -0.002(4) 0.008(4) 0.001(4)
N45B 0.009(8) 0.021(7) 0.028(9) 0.002(7) 0.001(8) 0.008(8)

loop_
_atom_type_symbol
_atom_type_description
_atom_type_scat_dispersion_real
_atom_type_scat_dispersion_imag
_atom_type_scat_source
C C 0.0033 0.0000 'International Tables Vol C Tables 4.2.6.8 and 6.1.1.4'
H H 0.0000 0.0000 'International Tables Vol C Tables 4.2.6.8 and 6.1.1.4'
N N 0.0061 0.0000 'International Tables Vol C Tables 4.2.6.8 and 6.1.1.4'
O O 0.0106 0.0000 'International Tables Vol C Tables 4.2.6.8 and 6.1.1.4'

loop_
_geom_angle_atom_site_label_1
_geom_angle_atom_site_label_2
_geom_angle_atom_site_label_3
_geom_angle
_geom_angle_site_symmetry_1
_geom_angle_site_symmetry_3
N21 C22 C23 112.2(4) . .
N21 C22 H22B 109.2 . .
C23 C22 H22B 109.2 . .
N21 C22 H22A 109.2 . .
C23 C22 H22A 109.2 . .
H22B C22 H22A 107.9 . .
C24 C23 C22 113.0(4) . .
C24 C23 H23A 109.0 . .
C22 C23 H23A 109.0 . .
C24 C23 H23B 109.0 . .
C22 C23 H23B 109.0 . .
H23A C23 H23B 107.8 . .
N25 C24 C23 114.3(4) . .
N25 C24 H24A 108.7 . .
C23 C24 H24A 108.7 . .
N25 C24 H24B 108.7 . .
C23 C24 H24B 108.7 . .
H24A C24 H24B 107.6 . .
C22 N21 H21A 109.5 . .
C22 N21 H21C 109.5 . .
H21A N21 H21C 109.5 . .
C22 N21 H21B 109.5 . .
H21A N21 H21B 109.5 . .
H21C N21 H21B 109.5 . .
C24 N25 H25A 109.5 . .
C24 N25 H25B 109.5 . .
H25A N25 H25B 109.5 . .
C24 N25 H25C 109.5 . .
H25A N25 H25C 109.5 . .
H25B N25 H25C 109.5 . .
O34B C34 O34A 124.6(4) . .
O34B C34 C33 118.4(4) . .
O34A C34 C33 117.0(4) . .
O33 C33 C32 110.6(3) . .
O33 C33 C34 108.4(3) . .
C32 C33 C34 109.1(3) . .
O33 C33 H33 109.6 . .
C32 C33 H33 109.6 . .
C34 C33 H33 109.6 . .
O32 C32 C31 113.3(3) . .
O32 C32 C33 111.0(3) . .
C31 C32 C33 109.4(3) . .
O32 C32 H32 107.7 . .
C31 C32 H32 107.7 . .
C33 C32 H32 107.7 . .
O31A C31 O31B 125.8(4) . .
O31A C31 C32 117.3(4) . .
O31B C31 C32 117.0(4) . .
C33 O33 H33O 109.5 . .
C32 O32 H32O 109.5 . .
O4B C4 O4A 124.9(4) . .
O4B C4 C3 120.4(4) . .
O4A C4 C3 114.6(4) . .
O3 C3 C2 106.9(3) . .
O3 C3 C4 113.5(3) . .
C2 C3 C4 110.2(3) . .
O3 C3 H3 108.7 . .
C2 C3 H3 108.7 . .
C4 C3 H3 108.7 . .
O2 C2 C3 111.2(3) . .
O2 C2 C1 112.4(3) . .
C3 C2 C1 110.5(3) . .
O2 C2 H2 107.5 . .
C3 C2 H2 107.5 . .
C1 C2 H2 107.5 . .
O1B C1 O1A 125.4(4) . .
O1B C1 C2 116.7(4) . .
O1A C1 C2 117.9(4) . .
C3 O3 H3O 109.5 . .
C2 O2 H2O 109.5 . .
N41A C42A C43A 112.0(7) . .
N41A C42A H42A 109.2 . .
C43A C42A H42A 109.2 . .
N41A C42A H42B 109.2 . .
C43A C42A H42B 109.2 . .
H42A C42A H42B 107.9 . .
C42A C43A C44A 109.0(6) . .
C42A C43A H43A 109.9 . .
C44A C43A H43A 109.9 . .
C42A C43A H43B 109.9 . .
C44A C43A H43B 109.9 . .
H43A C43A H43B 108.3 . .
N45A C44A C43A 111.2(11) . .
N45A C44A H44A 109.4 . .
C43A C44A H44A 109.4 . .
N45A C44A H44B 109.4 . .
C43A C44A H44B 109.4 . .
H44A C44A H44B 108.0 . .
C42B N41B H41D 109.5 . .
C42B N41B H41E 109.5 . .
H41D N41B H41E 109.5 . .
C42B N41B H41F 109.5 . .
H41D N41B H41F 109.5 . .
H41E N41B H41F 109.5 . .
N41B C42B C43B 110.7(13) . .
N41B C42B H42C 109.5 . .
C43B C42B H42C 109.5 . .
N41B C42B H42D 109.5 . .
C43B C42B H42D 109.5 . .
H42C C42B H42D 108.1 . .
C44B C43B C42B 109.5(12) . .
C44B C43B H43C 109.8 . .
C42B C43B H43C 109.8 . .
C44B C43B H43D 109.8 . .
C42B C43B H43D 109.8 . .
H43C C43B H43D 108.2 . .
C43B C44B N45B 112(2) . .
C43B C44B H44C 109.3 . .
N45B C44B H44C 109.3 . .
C43B C44B H44D 109.3 . .
N45B C44B H44D 109.3 . .
H44C C44B H44D 108.0 . .
C44B N45B H45D 109.5 . .
C44B N45B H45E 109.5 . .
H45D N45B H45E 109.5 . .
C44B N45B H45F 109.5 . .
H45D N45B H45F 109.5 . .
H45E N45B H45F 109.5 . .

loop_
_geom_bond_atom_site_label_1
_geom_bond_atom_site_label_2
_geom_bond_distance
_geom_bond_site_symmetry_2
C22 N21 1.498(6) .
C22 C23 1.515(6) .
C22 H22B 0.9900 .
C22 H22A 0.9900 .
C23 C24 1.509(6) .
C23 H23A 0.9900 .
C23 H23B 0.9900 .
C24 N25 1.488(6) .
C24 H24A 0.9900 .
C24 H24B 0.9900 .
N21 H21A 0.9100 .
N21 H21C 0.9100 .
N21 H21B 0.9100 .
N25 H25A 0.9100 .
N25 H25B 0.9100 .
N25 H25C 0.9100 .
C34 O34B 1.251(5) .
C34 O34A 1.262(5) .
C34 C33 1.540(6) .
C33 O33 1.415(5) .
C33 C32 1.538(6) .
C33 H33 1.0000 .
C32 O32 1.415(5) .
C32 C31 1.534(6) .
C32 H32 1.0000 .
C31 O31A 1.248(5) .
C31 O31B 1.263(5) .
O33 H33O 0.8400 .
O32 H32O 0.8400 .
C4 O4B 1.236(5) .
C4 O4A 1.277(5) .
C4 C3 1.521(6) .
C3 O3 1.429(5) .
C3 C2 1.518(6) .
C3 H3 1.0000 .
C2 O2 1.420(5) .
C2 C1 1.534(5) .
C2 H2 1.0000 .
C1 O1B 1.246(5) .
C1 O1A 1.254(5) .
O3 H3O 0.8400 .
O2 H2O 0.8400 .
N41A C42A 1.482(9) .
N41A H41A 0.9100 .
N41A H41B 0.9100 .
N41A H41C 0.9100 .
C42A C43A 1.504(9) .
C42A H42A 0.9900 .
C42A H42B 0.9900 .
C43A C44A 1.507(8) .
C43A H43A 0.9900 .
C43A H43B 0.9900 .
C44A N45A 1.493(13) .
C44A H44A 0.9900 .
C44A H44B 0.9900 .
N45A H45A 0.9100 .
N45A H45B 0.9100 .
N45A H45C 0.9100 .
N41B C42B 1.487(15) .
N41B H41D 0.9100 .
N41B H41E 0.9100 .
N41B H41F 0.9100 .
C42B C43B 1.500(14) .
C42B H42C 0.9900 .
C42B H42D 0.9900 .
C43B C44B 1.483(13) .
C43B H43C 0.9900 .
C43B H43D 0.9900 .
C44B N45B 1.496(17) .
C44B H44C 0.9900 .
C44B H44D 0.9900 .
N45B H45D 0.9100 .
N45B H45E 0.9100 .
N45B H45F 0.9100 .

loop_
_geom_hbond_atom_site_label_D
_geom_hbond_atom_site_label_H
_geom_hbond_atom_site_label_A
_geom_hbond_distance_DH
_geom_hbond_distance_HA
_geom_hbond_distance_DA
_geom_hbond_angle_DHA
_geom_hbond_site_symmetry_A
N21 H21B O4A 0.91 1.87 2.751(5) 161.9 .
N21 H21A O34B 0.91 1.82 2.722(5) 168.7 .
N45A H45A O4A 0.91 1.92 2.81(3) 165.6 .
N45A H45C O32 0.91 2.12 2.87(2) 138.3 .
N45A H45C O32 0.91 2.12 2.87(2) 138.3 .
N45B H45F O4A 0.91 1.79 2.70(6) 175.3 .
N45B H45E O32 0.91 2.36 2.95(5) 122.5 .
N25 H25A O31A 0.91 1.89 2.757(5) 158.4 2_755
N41A H41A O31A 0.91 1.94 2.819(7) 160.6 2_755
N25 H25B O1A 0.91 1.91 2.803(5) 168.4 2_656
N25 H25B O2 0.91 2.43 2.950(5) 116.6 2_656
O3 H3O O1B 0.84 1.89 2.718(5) 167.8 2_656
N41A H41C O1A 0.91 1.81 2.699(6) 163.7 2_656
N41B H41D O1A 0.91 2.01 2.889(11) 161.1 2_656
N21 H21C O31B 0.91 2.15 2.915(4) 140.8 1_455
N21 H21C O3 0.91 2.53 3.221(5) 132.9 2_646
N25 H25C O34A 0.91 2.13 2.933(4) 146.8 2_655
O33 H33O O34A 0.84 1.82 2.655(4) 177.2 2_745
O32 H32O O3 0.84 2.25 2.922(4) 137.0 2_746
N45A H45B O4B 0.91 2.32 2.773(13) 110.1 2_746
N45B H45E O4B 0.91 2.15 2.88(3) 136.3 2_746
O2 H2O O31B 0.84 2.03 2.839(4) 162.8 2_756
N41B H41F O4B 0.91 1.96 2.850(14) 166.3 2_756
N41A H41B O34B 0.91 1.93 2.753(6) 150.0 1_565
N41A H41B O33 0.91 2.18 2.775(6) 122.1 1_565
N41B H41E O34B 0.91 1.84 2.660(11) 148.5 1_565
N41B H41E O33 0.91 2.25 2.923(12) 130.6 1_565
N45A H45B O1B 0.91 1.95 2.75(3) 146.5 1_655
N45B H45D O1B 0.91 2.08 2.86(6) 144.1 1_655
